data_4501442
loop_
_publ_author_name
'Kantevari, Srinivas'
'Patpi, Santhosh Reddy'
'Addla, Dinesh'
'Putapatri, Siddamal Reddy'
'Sridhar, Balasubramanian'
'Yogeeswari, Perumal'
'Sriram, Dharmarajan'

_publ_section_title
;
 Facile diversity-oriented synthesis and antitubercular evaluation of
 novel aryl and heteroaryl tethered pyridines and
 dihydro-6H-quinolin-5-ones derived via variants of the Bohlmann-Rahtz
 Reaction.
;
_journal_issue 4
_journal_name_full 'ACS combinatorial science'
_journal_page_first 427
_journal_page_last 435
_journal_paper_doi 10.1021/co2000604
_journal_volume 13
_journal_year 2011
_chemical_formula_moiety 'C15 H14 Cl N O S'
_chemical_formula_sum 'C15 H14 Cl N O S'
_chemical_formula_weight 291.78
_chemical_name_systematic
; 
2-(5-chlorothiophen-2-yl)-6,6-dimethyl-7,8-dihydroquinolin-5(6H)-one
;
_space_group_IT_number 14
_symmetry_cell_setting monoclinic
_symmetry_space_group_name_Hall '-P 2yn'
_symmetry_space_group_name_H-M 'P 1 21/n 1'
_atom_sites_solution_hydrogens geom
_atom_sites_solution_primary direct
_atom_sites_solution_secondary difmap
_audit_creation_method SHELXL-97
_cell_angle_alpha 90.00
_cell_angle_beta 94.031(2)
_cell_angle_gamma 90.00
_cell_formula_units_Z 4
_cell_length_a 6.1224(6)
_cell_length_b 13.5559(13)
_cell_length_c 17.1158(16)
_cell_measurement_reflns_used 3342
_cell_measurement_temperature 294(2)
_cell_measurement_theta_max 22.37
_cell_measurement_theta_min 2.39
_cell_volume 1417.0(2)
_computing_cell_refinement 'SAINT (Bruker, 2001)'
_computing_data_collection 'SMART (Bruker, 2001)'
_computing_data_reduction SAINT
_computing_molecular_graphics 'SHELXTL/PC (Sheldrick, 1990)'
_computing_publication_material SHELXL97
_computing_structure_refinement 'SHELXL-97 (Sheldrick, 2008)'
_computing_structure_solution 'SHELXS-97 (Sheldrick, 2008)'
_diffrn_ambient_temperature 294(2)
_diffrn_measured_fraction_theta_full 0.999
_diffrn_measured_fraction_theta_max 0.999
_diffrn_measurement_device 'Bruker SMART APEX CCD area-detector'
_diffrn_measurement_device_type 'CCD Area Detector'
_diffrn_measurement_method '\w scan'
_diffrn_radiation_monochromator graphite
_diffrn_radiation_source 'fine-focus sealed tube'
_diffrn_radiation_type MoK\a
_diffrn_radiation_wavelength 0.71073
_diffrn_reflns_av_R_equivalents 0.0345
_diffrn_reflns_av_sigmaI/netI 0.0248
_diffrn_reflns_limit_h_max 7
_diffrn_reflns_limit_h_min -7
_diffrn_reflns_limit_k_max 16
_diffrn_reflns_limit_k_min -16
_diffrn_reflns_limit_l_max 20
_diffrn_reflns_limit_l_min -20
_diffrn_reflns_number 13412
_diffrn_reflns_theta_full 25.00
_diffrn_reflns_theta_max 25.00
_diffrn_reflns_theta_min 1.92
_diffrn_standards_number 0
_exptl_absorpt_coefficient_mu 0.407
_exptl_absorpt_correction_type none
_exptl_crystal_colour colorless
_exptl_crystal_density_diffrn 1.368
_exptl_crystal_density_method 'not measured'
_exptl_crystal_description needle
_exptl_crystal_F_000 608
_exptl_crystal_size_max 0.21
_exptl_crystal_size_mid 0.15
_exptl_crystal_size_min 0.13
_refine_diff_density_max 0.391
_refine_diff_density_min -0.188
_refine_diff_density_rms 0.048
_refine_ls_extinction_method none
_refine_ls_goodness_of_fit_ref 1.245
_refine_ls_hydrogen_treatment constr
_refine_ls_matrix_type full
_refine_ls_number_parameters 174
_refine_ls_number_reflns 2493
_refine_ls_number_restraints 0
_refine_ls_restrained_S_all 1.245
_refine_ls_R_factor_all 0.0668
_refine_ls_R_factor_gt 0.0595
_refine_ls_shift/su_max 0.000
_refine_ls_shift/su_mean 0.000
_refine_ls_structure_factor_coef Fsqd
_refine_ls_weighting_details 'calc w=1/[\s^2^(Fo^2^)+(0.0469P)^2^+0.7715P] where P=(Fo^2^+2Fc^2^)/3'
_refine_ls_weighting_scheme calc
_refine_ls_wR_factor_gt 0.1265
_refine_ls_wR_factor_ref 0.1304
_reflns_number_gt 2243
_reflns_number_total 2493
_reflns_threshold_expression I>2\s(I)
_cod_data_source_file co2000604_si_004.cif
_cod_data_source_block ah39m
_cod_original_sg_symbol_H-M 'P 21/n'
_cod_database_code 4501442

loop_
_symmetry_equiv_pos_as_xyz
'x, y, z'
'-x+1/2, y+1/2, -z+1/2'
'-x, -y, -z'
'x-1/2, -y-1/2, z-1/2'

loop_
_atom_site_label
_atom_site_type_symbol
_atom_site_fract_x
_atom_site_fract_y
_atom_site_fract_z
_atom_site_U_iso_or_equiv
_atom_site_adp_type
_atom_site_occupancy
_atom_site_symmetry_multiplicity
_atom_site_calc_flag
_atom_site_refinement_flags
C1 C 1.0101(5) 0.3998(2) 0.39289(18) 0.0520(8) Uani 1 1 d .
C2 C 0.8210(6) 0.4301(2) 0.35652(19) 0.0554(8) Uani 1 1 d .
H2 H 0.7847 0.4958 0.3470 0.066 Uiso 1 1 calc R
C3 C 0.6841(5) 0.3500(2) 0.33446(17) 0.0490(7) Uani 1 1 d .
H3 H 0.5464 0.3575 0.3086 0.059 Uiso 1 1 calc R
C4 C 0.7719(4) 0.2608(2) 0.35443(15) 0.0397(6) Uani 1 1 d .
C5 C 0.6814(4) 0.16170(19) 0.34452(15) 0.0384(6) Uani 1 1 d .
C6 C 0.4795(5) 0.1449(2) 0.30387(17) 0.0444(7) Uani 1 1 d .
H6 H 0.4000 0.1967 0.2804 0.053 Uiso 1 1 calc R
C7 C 0.4008(4) 0.0507(2) 0.29925(16) 0.0449(7) Uani 1 1 d .
H7 H 0.2663 0.0379 0.2725 0.054 Uiso 1 1 calc R
C8 C 0.5223(4) -0.0266(2) 0.33473(15) 0.0368(6) Uani 1 1 d .
C9 C 0.4377(4) -0.1289(2) 0.33062(15) 0.0386(6) Uani 1 1 d .
C10 C 0.5538(4) -0.2055(2) 0.38349(15) 0.0405(6) Uani 1 1 d .
C11 C 0.8010(4) -0.1855(2) 0.38646(17) 0.0426(7) Uani 1 1 d .
H11A H 0.8753 -0.2329 0.4215 0.051 Uiso 1 1 calc R
H11B H 0.8516 -0.1957 0.3346 0.051 Uiso 1 1 calc R
C12 C 0.8643(5) -0.0822(2) 0.41377(19) 0.0475(7) Uani 1 1 d .
H12A H 0.8517 -0.0777 0.4698 0.057 Uiso 1 1 calc R
H12B H 1.0163 -0.0704 0.4039 0.057 Uiso 1 1 calc R
C13 C 0.7243(4) -0.0034(2) 0.37352(15) 0.0372(6) Uani 1 1 d .
C14 C 0.4643(5) -0.1926(3) 0.46471(18) 0.0610(9) Uani 1 1 d .
H14A H 0.4901 -0.1263 0.4826 0.091 Uiso 1 1 calc R
H14B H 0.5371 -0.2378 0.5010 0.091 Uiso 1 1 calc R
H14C H 0.3098 -0.2058 0.4611 0.091 Uiso 1 1 calc R
C15 C 0.5041(6) -0.3091(2) 0.3530(2) 0.0631(9) Uani 1 1 d .
H15A H 0.3491 -0.3206 0.3514 0.095 Uiso 1 1 calc R
H15B H 0.5782 -0.3564 0.3872 0.095 Uiso 1 1 calc R
H15C H 0.5536 -0.3157 0.3013 0.095 Uiso 1 1 calc R
Cl1 Cl 1.22297(17) 0.47272(7) 0.42988(7) 0.0834(4) Uani 1 1 d .
N1 N 0.8029(4) 0.08867(16) 0.37795(13) 0.0396(5) Uani 1 1 d .
O1 O 0.2764(3) -0.14933(15) 0.28758(12) 0.0551(6) Uani 1 1 d .
S1 S 1.02968(12) 0.27401(6) 0.40177(5) 0.0487(2) Uani 1 1 d .

loop_
_atom_site_aniso_label
_atom_site_aniso_U_11
_atom_site_aniso_U_22
_atom_site_aniso_U_33
_atom_site_aniso_U_23
_atom_site_aniso_U_13
_atom_site_aniso_U_12
C1 0.0590(19) 0.0459(18) 0.0523(18) -0.0071(15) 0.0121(15) -0.0083(15)
C2 0.075(2) 0.0352(16) 0.057(2) -0.0018(14) 0.0115(17) 0.0065(15)
C3 0.0558(18) 0.0426(17) 0.0479(17) -0.0025(14) -0.0016(14) 0.0094(14)
C4 0.0432(15) 0.0425(16) 0.0332(14) 0.0003(12) 0.0020(11) 0.0035(12)
C5 0.0414(15) 0.0380(15) 0.0355(15) 0.0000(11) 0.0004(12) 0.0029(12)
C6 0.0464(16) 0.0407(16) 0.0448(16) 0.0036(13) -0.0067(13) 0.0076(13)
C7 0.0376(15) 0.0504(18) 0.0448(17) 0.0022(13) -0.0100(12) 0.0040(13)
C8 0.0341(14) 0.0430(16) 0.0330(14) -0.0019(12) -0.0007(11) 0.0030(11)
C9 0.0346(14) 0.0458(16) 0.0355(14) -0.0029(12) 0.0024(11) -0.0010(12)
C10 0.0409(15) 0.0422(16) 0.0380(15) 0.0030(12) 0.0010(12) -0.0019(12)
C11 0.0408(15) 0.0420(16) 0.0448(16) 0.0036(13) 0.0019(12) 0.0069(13)
C12 0.0342(15) 0.0457(17) 0.0605(19) 0.0051(14) -0.0105(13) 0.0033(12)
C13 0.0350(14) 0.0409(15) 0.0356(14) -0.0007(12) 0.0012(11) 0.0042(12)
C14 0.0452(18) 0.088(3) 0.0502(19) 0.0162(17) 0.0062(14) 0.0062(17)
C15 0.067(2) 0.0464(19) 0.075(2) 0.0080(17) -0.0059(18) -0.0078(16)
Cl1 0.0783(7) 0.0663(6) 0.1057(8) -0.0180(5) 0.0085(6) -0.0291(5)
N1 0.0385(12) 0.0399(13) 0.0396(13) -0.0003(10) -0.0030(10) 0.0016(10)
O1 0.0473(12) 0.0534(13) 0.0619(14) 0.0011(10) -0.0167(10) -0.0077(10)
S1 0.0468(4) 0.0449(5) 0.0532(5) 0.0024(3) -0.0042(3) -0.0032(3)

loop_
_atom_type_symbol
_atom_type_description
_atom_type_scat_dispersion_real
_atom_type_scat_dispersion_imag
_atom_type_scat_source
C C 0.0033 0.0016 'International Tables Vol C Tables 4.2.6.8 and 6.1.1.4'
H H 0.0000 0.0000 'International Tables Vol C Tables 4.2.6.8 and 6.1.1.4'
N N 0.0061 0.0033 'International Tables Vol C Tables 4.2.6.8 and 6.1.1.4'
O O 0.0106 0.0060 'International Tables Vol C Tables 4.2.6.8 and 6.1.1.4'
S S 0.1246 0.1234 'International Tables Vol C Tables 4.2.6.8 and 6.1.1.4'
Cl Cl 0.1484 0.1585 'International Tables Vol C Tables 4.2.6.8 and 6.1.1.4'

loop_
_geom_angle_atom_site_label_1
_geom_angle_atom_site_label_2
_geom_angle_atom_site_label_3
_geom_angle
C2 C1 S1 113.5(2)
C2 C1 Cl1 127.1(3)
S1 C1 Cl1 119.5(2)
C1 C2 C3 111.6(3)
C1 C2 H2 124.2
C3 C2 H2 124.2
C4 C3 C2 113.7(3)
C4 C3 H3 123.2
C2 C3 H3 123.2
C3 C4 C5 130.6(3)
C3 C4 S1 111.0(2)
C5 C4 S1 118.4(2)
N1 C5 C6 122.5(3)
N1 C5 C4 115.8(2)
C6 C5 C4 121.7(2)
C7 C6 C5 118.6(3)
C7 C6 H6 120.7
C5 C6 H6 120.7
C6 C7 C8 120.0(2)
C6 C7 H7 120.0
C8 C7 H7 120.0
C13 C8 C7 117.7(3)
C13 C8 C9 121.8(2)
C7 C8 C9 120.5(2)
O1 C9 C8 120.4(3)
O1 C9 C10 122.0(3)
C8 C9 C10 117.6(2)
C9 C10 C15 110.6(2)
C9 C10 C11 108.6(2)
C15 C10 C11 110.3(2)
C9 C10 C14 106.2(2)
C15 C10 C14 109.8(3)
C11 C10 C14 111.3(2)
C12 C11 C10 113.8(2)
C12 C11 H11A 108.8
C10 C11 H11A 108.8
C12 C11 H11B 108.8
C10 C11 H11B 108.8
H11A C11 H11B 107.7
C13 C12 C11 112.8(2)
C13 C12 H12A 109.0
C11 C12 H12A 109.0
C13 C12 H12B 109.0
C11 C12 H12B 109.0
H12A C12 H12B 107.8
N1 C13 C8 122.6(2)
N1 C13 C12 116.4(2)
C8 C13 C12 121.0(2)
C10 C14 H14A 109.5
C10 C14 H14B 109.5
H14A C14 H14B 109.5
C10 C14 H14C 109.5
H14A C14 H14C 109.5
H14B C14 H14C 109.5
C10 C15 H15A 109.5
C10 C15 H15B 109.5
H15A C15 H15B 109.5
C10 C15 H15C 109.5
H15A C15 H15C 109.5
H15B C15 H15C 109.5
C13 N1 C5 118.5(2)
C1 S1 C4 90.31(15)

loop_
_geom_bond_atom_site_label_1
_geom_bond_atom_site_label_2
_geom_bond_distance
C1 C2 1.339(4)
C1 S1 1.716(3)
C1 Cl1 1.721(3)
C2 C3 1.407(4)
C2 H2 0.9300
C3 C4 1.357(4)
C3 H3 0.9300
C4 C5 1.459(4)
C4 S1 1.732(3)
C5 N1 1.342(3)
C5 C6 1.394(4)
C6 C7 1.365(4)
C6 H6 0.9300
C7 C8 1.398(4)
C7 H7 0.9300
C8 C13 1.398(4)
C8 C9 1.481(4)
C9 O1 1.221(3)
C9 C10 1.520(4)
C10 C15 1.522(4)
C10 C11 1.534(4)
C10 C14 1.540(4)
C11 C12 1.518(4)
C11 H11A 0.9700
C11 H11B 0.9700
C12 C13 1.506(4)
C12 H12A 0.9700
C12 H12B 0.9700
C13 N1 1.338(3)
C14 H14A 0.9600
C14 H14B 0.9600
C14 H14C 0.9600
C15 H15A 0.9600
C15 H15B 0.9600
C15 H15C 0.9600

loop_
_geom_torsion_atom_site_label_1
_geom_torsion_atom_site_label_2
_geom_torsion_atom_site_label_3
_geom_torsion_atom_site_label_4
_geom_torsion
S1 C1 C2 C3 0.0(4)
Cl1 C1 C2 C3 -179.7(2)
C1 C2 C3 C4 0.0(4)
C2 C3 C4 C5 177.8(3)
C2 C3 C4 S1 0.1(3)
C3 C4 C5 N1 -173.5(3)
S1 C4 C5 N1 4.0(3)
C3 C4 C5 C6 5.5(5)
S1 C4 C5 C6 -177.0(2)
N1 C5 C6 C7 1.3(4)
C4 C5 C6 C7 -177.6(3)
C5 C6 C7 C8 -0.1(4)
C6 C7 C8 C13 -0.6(4)
C6 C7 C8 C9 179.5(3)
C13 C8 C9 O1 -169.9(3)
C7 C8 C9 O1 10.0(4)
C13 C8 C9 C10 12.2(4)
C7 C8 C9 C10 -168.0(3)
O1 C9 C10 C15 22.1(4)
C8 C9 C10 C15 -159.9(2)
O1 C9 C10 C11 143.3(3)
C8 C9 C10 C11 -38.7(3)
O1 C9 C10 C14 -96.9(3)
C8 C9 C10 C14 81.0(3)
C9 C10 C11 C12 56.8(3)
C15 C10 C11 C12 178.1(2)
C14 C10 C11 C12 -59.8(3)
C10 C11 C12 C13 -47.0(3)
C7 C8 C13 N1 0.3(4)
C9 C8 C13 N1 -179.8(2)
C7 C8 C13 C12 179.5(3)
C9 C8 C13 C12 -0.6(4)
C11 C12 C13 N1 -162.8(2)
C11 C12 C13 C8 18.0(4)
C8 C13 N1 C5 0.8(4)
C12 C13 N1 C5 -178.4(2)
C6 C5 N1 C13 -1.6(4)
C4 C5 N1 C13 177.4(2)
C2 C1 S1 C4 0.0(3)
Cl1 C1 S1 C4 179.72(19)
C3 C4 S1 C1 0.0(2)
C5 C4 S1 C1 -178.1(2)

loop_
_cod_related_entry_id
_cod_related_entry_database
_cod_related_entry_code
1 ChemSpider 30661339
